data_4509675
loop_
_publ_author_name
'Zhu, Yuan-Yuan'
'Wang, Gui-Tao'
'Wang, Ren-Xiao'
'Li, Zhan-Ting'

_publ_section_title
;
 Intramolecular Six-Membered and Three-Center
 C&#x2212;H&#x00B7;&#x00B7;&#x00B7;O Hydrogen Bonding in
 1,4-Diphenyl-1,2,3-Triazoles
;
_journal_issue 11
_journal_name_full 'Crystal Growth &amp; Design'
_journal_page_first 4778
_journal_paper_doi 10.1021/cg9006197
_journal_volume 9
_journal_year 2009
_chemical_formula_sum 'C20 H21 I2 N3 O3'
_chemical_formula_weight 605.20
_chemical_name_systematic
; 
 ? 
;
_space_group_IT_number 2
_symmetry_cell_setting triclinic
_symmetry_space_group_name_Hall '-P 1'
_symmetry_space_group_name_H-M 'P -1'
_atom_sites_solution_hydrogens geom
_atom_sites_solution_primary direct
_atom_sites_solution_secondary difmap
_audit_creation_method SHELXL-97
_cell_angle_alpha 105.905(2)
_cell_angle_beta 90.768(2)
_cell_angle_gamma 104.240(2)
_cell_formula_units_Z 2
_cell_length_a 9.0219(8)
_cell_length_b 9.3670(8)
_cell_length_c 13.8973(12)
_cell_measurement_reflns_used 3409
_cell_measurement_temperature 293(2)
_cell_measurement_theta_max 56.190
_cell_measurement_theta_min 4.676
_cell_volume 1090.65(16)
_computing_cell_refinement 'Bruker SMART'
_computing_data_collection 'Bruker SMART'
_computing_data_reduction 'Bruker SHELXTL'
_computing_molecular_graphics 'Bruker SHELXTL'
_computing_publication_material 'Bruker SHELXTL'
_computing_structure_refinement 'SHELXL-97 (Sheldrick, 1997)'
_computing_structure_solution 'SHELXS-97 (Sheldrick, 1990)'
_diffrn_ambient_temperature 293(2)
_diffrn_measured_fraction_theta_full 0.983
_diffrn_measured_fraction_theta_max 0.983
_diffrn_measurement_device_type 'CCD area detector'
_diffrn_measurement_method 'phi and omega scans'
_diffrn_radiation_monochromator graphite
_diffrn_radiation_source 'fine-focus sealed tube'
_diffrn_radiation_type MoK\a
_diffrn_radiation_wavelength 0.71073
_diffrn_reflns_av_R_equivalents 0.0276
_diffrn_reflns_av_sigmaI/netI 0.0315
_diffrn_reflns_limit_h_max 11
_diffrn_reflns_limit_h_min -9
_diffrn_reflns_limit_k_max 10
_diffrn_reflns_limit_k_min -11
_diffrn_reflns_limit_l_max 17
_diffrn_reflns_limit_l_min -13
_diffrn_reflns_number 6013
_diffrn_reflns_theta_full 26.00
_diffrn_reflns_theta_max 26.00
_diffrn_reflns_theta_min 1.53
_exptl_absorpt_coefficient_mu 2.908
_exptl_absorpt_correction_T_max 1.0000
_exptl_absorpt_correction_T_min 0.7651
_exptl_absorpt_correction_type empirical
_exptl_absorpt_process_details sadabs
_exptl_crystal_colour colorless
_exptl_crystal_density_diffrn 1.843
_exptl_crystal_density_method 'not measured'
_exptl_crystal_description prismatic
_exptl_crystal_F_000 584
_exptl_crystal_size_max 0.320
_exptl_crystal_size_mid 0.247
_exptl_crystal_size_min 0.113
_refine_diff_density_max 0.821
_refine_diff_density_min -1.058
_refine_diff_density_rms 0.111
_refine_ls_extinction_coef 0.0086(8)
_refine_ls_extinction_expression Fc^*^=kFc[1+0.001xFc^2^\l^3^/sin(2\q)]^-1/4^
_refine_ls_extinction_method SHELXL
_refine_ls_goodness_of_fit_ref 1.047
_refine_ls_hydrogen_treatment constr
_refine_ls_matrix_type full
_refine_ls_number_parameters 258
_refine_ls_number_reflns 4212
_refine_ls_number_restraints 0
_refine_ls_restrained_S_all 1.047
_refine_ls_R_factor_all 0.0447
_refine_ls_R_factor_gt 0.0389
_refine_ls_shift/su_max 0.033
_refine_ls_shift/su_mean 0.004
_refine_ls_structure_factor_coef Fsqd
_refine_ls_weighting_details 'calc w=1/[\s^2^(Fo^2^)+(0.0653P)^2^+0.2471P] where P=(Fo^2^+2Fc^2^)/3'
_refine_ls_weighting_scheme calc
_refine_ls_wR_factor_gt 0.1011
_refine_ls_wR_factor_ref 0.1094
_reflns_number_gt 3585
_reflns_number_total 4212
_reflns_threshold_expression >2sigma(I)
_cod_data_source_file cg9006197sup1.cif
_cod_data_source_block cd2924
_cod_depositor_comments
;
The following automatic conversions were performed:

'_symmetry_cell_setting' value 'Triclinic' changed to 'triclinic'
according to /home/saulius/struct/CIF-dictionaries/cif_core.dic
dictionary named 'cif_core.dic' version 2.4.2 from 2011-04-26.

Automatic conversion script
Id: cif_fix_values 1891 2012-01-12 08:04:46Z andrius 
;
_cod_original_sg_symbol_H-M P-1
_cod_database_code 4509675

loop_
_symmetry_equiv_pos_as_xyz
'x, y, z'
'-x, -y, -z'

loop_
_atom_site_label
_atom_site_type_symbol
_atom_site_fract_x
_atom_site_fract_y
_atom_site_fract_z
_atom_site_U_iso_or_equiv
_atom_site_adp_type
_atom_site_occupancy
_atom_site_symmetry_multiplicity
_atom_site_calc_flag
_atom_site_refinement_flags
I1 I 0.64949(4) 1.19370(4) 0.39102(2) 0.05812(15) Uani 1 1 d .
I2 I 1.42375(4) 0.87911(4) 1.13607(2) 0.06355(15) Uani 1 1 d .
N1 N 0.9958(4) 1.0281(4) 0.7220(2) 0.0372(7) Uani 1 1 d .
N2 N 1.1445(4) 1.1035(4) 0.7560(3) 0.0457(8) Uani 1 1 d .
N3 N 1.1803(4) 1.0481(4) 0.8266(2) 0.0436(8) Uani 1 1 d .
O1 O 0.8172(4) 0.8005(3) 0.5682(2) 0.0546(8) Uani 1 1 d .
O2 O 0.8759(4) 1.4079(3) 0.5764(2) 0.0551(8) Uani 1 1 d .
O3 O 0.8048(3) 0.7256(3) 0.8781(2) 0.0473(7) Uani 1 1 d .
C1 C 0.9386(5) 0.9276(4) 0.7736(3) 0.0370(8) Uani 1 1 d .
H1 H 0.8400 0.8629 0.7654 0.044 Uiso 1 1 calc R
C2 C 1.0564(4) 0.9411(4) 0.8402(3) 0.0351(8) Uani 1 1 d .
C3 C 1.0651(4) 0.8615(4) 0.9178(3) 0.0352(8) Uani 1 1 d .
C4 C 1.2027(5) 0.8959(5) 0.9755(3) 0.0410(9) Uani 1 1 d .
H4 H 1.2877 0.9676 0.9649 0.049 Uiso 1 1 calc R
C5 C 1.2141(4) 0.8221(4) 1.0505(3) 0.0397(8) Uani 1 1 d .
C6 C 1.0897(5) 0.7178(5) 1.0666(3) 0.0435(9) Uani 1 1 d .
H6 H 1.0981 0.6697 1.1160 0.052 Uiso 1 1 calc R
C7 C 0.9506(5) 0.6824(5) 1.0105(3) 0.0422(9) Uani 1 1 d .
H7 H 0.8660 0.6117 1.0226 0.051 Uiso 1 1 calc R
C8 C 0.9383(4) 0.7532(4) 0.9360(3) 0.0366(8) Uani 1 1 d .
C9 C 0.9191(4) 1.0677(4) 0.6456(3) 0.0370(8) Uani 1 1 d .
C10 C 0.8264(5) 0.9471(4) 0.5676(3) 0.0407(9) Uani 1 1 d .
C11 C 0.7516(5) 0.9899(5) 0.4953(3) 0.0437(9) Uani 1 1 d .
H11 H 0.6886 0.9143 0.4428 0.052 Uiso 1 1 calc R
C12 C 0.7696(5) 1.1407(5) 0.5008(3) 0.0406(9) Uani 1 1 d .
C13 C 0.8635(5) 1.2579(5) 0.5772(3) 0.0409(9) Uani 1 1 d .
C14 C 0.9368(4) 1.2176(4) 0.6503(3) 0.0385(8) Uani 1 1 d .
H14 H 0.9987 1.2941 0.7029 0.046 Uiso 1 1 calc R
C15 C 0.7289(6) 0.6812(5) 0.4870(3) 0.0548(11) Uani 1 1 d .
H15A H 0.6238 0.6859 0.4871 0.082 Uiso 1 1 calc R
H15B H 0.7352 0.5837 0.4940 0.082 Uiso 1 1 calc R
H15C H 0.7679 0.6932 0.4250 0.082 Uiso 1 1 calc R
C16 C 0.9668(6) 1.5271(5) 0.6554(4) 0.0621(13) Uani 1 1 d .
H16A H 0.9271 1.5199 0.7181 0.093 Uiso 1 1 calc R
H16B H 0.9646 1.6245 0.6462 0.093 Uiso 1 1 calc R
H16C H 1.0705 1.5183 0.6558 0.093 Uiso 1 1 calc R
C17 C 0.6681(5) 0.6293(6) 0.9020(3) 0.0514(11) Uani 1 1 d .
H17A H 0.6466 0.6724 0.9705 0.062 Uiso 1 1 calc R
H17B H 0.6807 0.5271 0.8949 0.062 Uiso 1 1 calc R
C18 C 0.5373(5) 0.6222(6) 0.8282(4) 0.0544(11) Uani 1 1 d .
H18 H 0.5298 0.7268 0.8339 0.065 Uiso 1 1 calc R
C19 C 0.3876(6) 0.5307(7) 0.8586(5) 0.0819(17) Uani 1 1 d .
H19A H 0.3827 0.4230 0.8369 0.123 Uiso 1 1 calc R
H19B H 0.3010 0.5488 0.8276 0.123 Uiso 1 1 calc R
H19C H 0.3860 0.5633 0.9303 0.123 Uiso 1 1 calc R
C20 C 0.5640(6) 0.5464(8) 0.7213(4) 0.0826(18) Uani 1 1 d .
H20A H 0.6631 0.5977 0.7064 0.124 Uiso 1 1 calc R
H20B H 0.4861 0.5528 0.6762 0.124 Uiso 1 1 calc R
H20C H 0.5598 0.4404 0.7136 0.124 Uiso 1 1 calc R

loop_
_atom_site_aniso_label
_atom_site_aniso_U_11
_atom_site_aniso_U_22
_atom_site_aniso_U_33
_atom_site_aniso_U_23
_atom_site_aniso_U_13
_atom_site_aniso_U_12
I1 0.0640(2) 0.0616(2) 0.0547(2) 0.02434(15) -0.01126(14) 0.01929(16)
I2 0.0564(2) 0.0652(2) 0.0691(2) 0.02827(17) -0.02479(16) 0.00720(16)
N1 0.0371(16) 0.0389(17) 0.0353(16) 0.0146(13) -0.0025(13) 0.0051(13)
N2 0.0379(18) 0.052(2) 0.0459(18) 0.0221(16) -0.0013(14) 0.0010(15)
N3 0.0404(18) 0.049(2) 0.0444(18) 0.0234(15) 0.0007(14) 0.0064(15)
O1 0.081(2) 0.0293(14) 0.0504(17) 0.0104(12) -0.0154(15) 0.0107(14)
O2 0.075(2) 0.0379(16) 0.0558(18) 0.0189(13) -0.0084(15) 0.0146(14)
O3 0.0350(14) 0.0570(18) 0.0488(16) 0.0254(13) -0.0065(12) -0.0012(12)
C1 0.039(2) 0.0337(19) 0.0387(19) 0.0148(16) 0.0003(15) 0.0051(15)
C2 0.0386(19) 0.0309(19) 0.0361(18) 0.0103(15) -0.0003(15) 0.0091(15)
C3 0.0391(19) 0.0349(19) 0.0316(17) 0.0100(14) -0.0017(14) 0.0094(15)
C4 0.036(2) 0.043(2) 0.044(2) 0.0156(17) -0.0015(16) 0.0083(16)
C5 0.041(2) 0.040(2) 0.0390(19) 0.0118(16) -0.0055(16) 0.0131(16)
C6 0.055(2) 0.043(2) 0.038(2) 0.0180(17) -0.0012(17) 0.0174(19)
C7 0.044(2) 0.038(2) 0.045(2) 0.0167(17) 0.0013(17) 0.0065(17)
C8 0.0364(19) 0.037(2) 0.0354(18) 0.0086(15) -0.0028(15) 0.0093(15)
C9 0.040(2) 0.040(2) 0.0331(18) 0.0157(15) 0.0003(15) 0.0089(16)
C10 0.048(2) 0.037(2) 0.038(2) 0.0140(16) -0.0007(16) 0.0100(17)
C11 0.049(2) 0.040(2) 0.038(2) 0.0105(16) -0.0069(16) 0.0061(17)
C12 0.045(2) 0.043(2) 0.0379(19) 0.0189(17) -0.0001(16) 0.0119(17)
C13 0.051(2) 0.038(2) 0.0365(19) 0.0146(16) 0.0033(16) 0.0125(17)
C14 0.045(2) 0.035(2) 0.0326(18) 0.0083(15) -0.0010(15) 0.0061(16)
C15 0.070(3) 0.034(2) 0.055(3) 0.0064(19) -0.004(2) 0.012(2)
C16 0.081(3) 0.034(2) 0.066(3) 0.009(2) -0.008(3) 0.013(2)
C17 0.040(2) 0.058(3) 0.055(2) 0.024(2) -0.0006(19) 0.0012(19)
C18 0.039(2) 0.056(3) 0.070(3) 0.029(2) -0.008(2) 0.0032(19)
C19 0.042(3) 0.096(4) 0.101(4) 0.036(4) 0.000(3) -0.003(3)
C20 0.060(3) 0.112(5) 0.059(3) 0.023(3) -0.017(2) -0.004(3)

loop_
_atom_type_symbol
_atom_type_description
_atom_type_scat_dispersion_real
_atom_type_scat_dispersion_imag
_atom_type_scat_source
C C 0.0033 0.0016 'International Tables Vol C Tables 4.2.6.8 and 6.1.1.4'
H H 0.0000 0.0000 'International Tables Vol C Tables 4.2.6.8 and 6.1.1.4'
N N 0.0061 0.0033 'International Tables Vol C Tables 4.2.6.8 and 6.1.1.4'
O O 0.0106 0.0060 'International Tables Vol C Tables 4.2.6.8 and 6.1.1.4'
I I -0.4742 1.8119 'International Tables Vol C Tables 4.2.6.8 and 6.1.1.4'

loop_
_geom_angle_atom_site_label_1
_geom_angle_atom_site_label_2
_geom_angle_atom_site_label_3
_geom_angle
C1 N1 N2 110.6(3)
C1 N1 C9 128.9(3)
N2 N1 C9 120.4(3)
N3 N2 N1 106.5(3)
N2 N3 C2 109.6(3)
C10 O1 C15 117.1(3)
C13 O2 C16 118.0(3)
C8 O3 C17 117.9(3)
N1 C1 C2 104.9(3)
N1 C1 H1 127.6
C2 C1 H1 127.6
C1 C2 N3 108.4(3)
C1 C2 C3 130.8(4)
N3 C2 C3 120.8(3)
C4 C3 C8 118.6(3)
C4 C3 C2 118.9(3)
C8 C3 C2 122.5(3)
C3 C4 C5 120.1(4)
C3 C4 H4 119.9
C5 C4 H4 119.9
C6 C5 C4 120.1(4)
C6 C5 I2 121.3(3)
C4 C5 I2 118.6(3)
C5 C6 C7 120.9(3)
C5 C6 H6 119.5
C7 C6 H6 119.5
C6 C7 C8 119.6(4)
C6 C7 H7 120.2
C8 C7 H7 120.2
O3 C8 C7 123.1(3)
O3 C8 C3 116.2(3)
C7 C8 C3 120.7(3)
C14 C9 C10 122.0(3)
C14 C9 N1 119.9(3)
C10 C9 N1 118.1(3)
O1 C10 C11 125.4(4)
O1 C10 C9 118.0(3)
C11 C10 C9 116.6(4)
C12 C11 C10 121.0(4)
C12 C11 H11 119.5
C10 C11 H11 119.5
C11 C12 C13 121.7(4)
C11 C12 I1 118.2(3)
C13 C12 I1 120.0(3)
O2 C13 C14 124.1(4)
O2 C13 C12 117.8(3)
C14 C13 C12 118.1(4)
C9 C14 C13 120.6(3)
C9 C14 H14 119.7
C13 C14 H14 119.7
O1 C15 H15A 109.5
O1 C15 H15B 109.5
H15A C15 H15B 109.5
O1 C15 H15C 109.5
H15A C15 H15C 109.5
H15B C15 H15C 109.5
O2 C16 H16A 109.5
O2 C16 H16B 109.5
H16A C16 H16B 109.5
O2 C16 H16C 109.5
H16A C16 H16C 109.5
H16B C16 H16C 109.5
O3 C17 C18 106.7(3)
O3 C17 H17A 110.4
C18 C17 H17A 110.4
O3 C17 H17B 110.4
C18 C17 H17B 110.4
H17A C17 H17B 108.6
C20 C18 C17 111.2(4)
C20 C18 C19 110.7(4)
C17 C18 C19 107.3(4)
C20 C18 H18 109.2
C17 C18 H18 109.2
C19 C18 H18 109.2
C18 C19 H19A 109.5
C18 C19 H19B 109.5
H19A C19 H19B 109.5
C18 C19 H19C 109.5
H19A C19 H19C 109.5
H19B C19 H19C 109.5
C18 C20 H20A 109.5
C18 C20 H20B 109.5
H20A C20 H20B 109.5
C18 C20 H20C 109.5
H20A C20 H20C 109.5
H20B C20 H20C 109.5

loop_
_geom_bond_atom_site_label_1
_geom_bond_atom_site_label_2
_geom_bond_distance
I1 C12 2.094(4)
I2 C5 2.091(4)
N1 C1 1.345(5)
N1 N2 1.362(5)
N1 C9 1.436(5)
N2 N3 1.299(5)
N3 C2 1.359(5)
O1 C10 1.358(5)
O1 C15 1.415(5)
O2 C13 1.385(5)
O2 C16 1.406(5)
O3 C8 1.368(4)
O3 C17 1.439(5)
C1 C2 1.359(5)
C1 H1 0.9300
C2 C3 1.480(5)
C3 C4 1.387(5)
C3 C8 1.407(5)
C4 C5 1.415(5)
C4 H4 0.9300
C5 C6 1.361(6)
C6 C7 1.385(6)
C6 H6 0.9300
C7 C8 1.391(5)
C7 H7 0.9300
C9 C14 1.357(5)
C9 C10 1.410(5)
C10 C11 1.401(5)
C11 C12 1.362(5)
C11 H11 0.9300
C12 C13 1.388(6)
C13 C14 1.388(5)
C14 H14 0.9300
C15 H15A 0.9600
C15 H15B 0.9600
C15 H15C 0.9600
C16 H16A 0.9600
C16 H16B 0.9600
C16 H16C 0.9600
C17 C18 1.531(6)
C17 H17A 0.9700
C17 H17B 0.9700
C18 C20 1.511(8)
C18 C19 1.543(7)
C18 H18 0.9800
C19 H19A 0.9600
C19 H19B 0.9600
C19 H19C 0.9600
C20 H20A 0.9600
C20 H20B 0.9600
C20 H20C 0.9600

loop_
_geom_hbond_atom_site_label_D
_geom_hbond_atom_site_label_H
_geom_hbond_atom_site_label_A
_geom_hbond_distance_DH
_geom_hbond_distance_HA
_geom_hbond_distance_DA
_geom_hbond_angle_DHA
_geom_hbond_site_symmetry_A
C4 H4 I2 0.93 3.19 4.079(4) 160.9 2_877

loop_
_geom_torsion_atom_site_label_1
_geom_torsion_atom_site_label_2
_geom_torsion_atom_site_label_3
_geom_torsion_atom_site_label_4
_geom_torsion
C1 N1 N2 N3 1.2(4)
C9 N1 N2 N3 177.5(3)
N1 N2 N3 C2 -1.3(4)
N2 N1 C1 C2 -0.6(4)
C9 N1 C1 C2 -176.4(3)
N1 C1 C2 N3 -0.2(4)
N1 C1 C2 C3 179.7(4)
N2 N3 C2 C1 1.0(5)
N2 N3 C2 C3 -178.9(3)
C1 C2 C3 C4 178.9(4)
N3 C2 C3 C4 -1.1(5)
C1 C2 C3 C8 -1.7(6)
N3 C2 C3 C8 178.2(3)
C8 C3 C4 C5 0.4(6)
C2 C3 C4 C5 179.7(3)
C3 C4 C5 C6 -0.4(6)
C3 C4 C5 I2 -179.6(3)
C4 C5 C6 C7 -0.1(6)
I2 C5 C6 C7 179.1(3)
C5 C6 C7 C8 0.6(6)
C17 O3 C8 C7 5.8(5)
C17 O3 C8 C3 -173.0(3)
C6 C7 C8 O3 -179.4(4)
C6 C7 C8 C3 -0.7(6)
C4 C3 C8 O3 178.9(3)
C2 C3 C8 O3 -0.4(5)
C4 C3 C8 C7 0.2(6)
C2 C3 C8 C7 -179.2(3)
C1 N1 C9 C14 132.6(4)
N2 N1 C9 C14 -42.9(5)
C1 N1 C9 C10 -47.2(6)
N2 N1 C9 C10 137.3(4)
C15 O1 C10 C11 2.4(6)
C15 O1 C10 C9 -177.4(4)
C14 C9 C10 O1 179.0(4)
N1 C9 C10 O1 -1.2(5)
C14 C9 C10 C11 -0.7(6)
N1 C9 C10 C11 179.1(3)
O1 C10 C11 C12 -179.3(4)
C9 C10 C11 C12 0.5(6)
C10 C11 C12 C13 0.7(6)
C10 C11 C12 I1 -178.7(3)
C16 O2 C13 C14 -1.0(6)
C16 O2 C13 C12 177.9(4)
C11 C12 C13 O2 179.5(4)
I1 C12 C13 O2 -1.1(5)
C11 C12 C13 C14 -1.5(6)
I1 C12 C13 C14 177.8(3)
C10 C9 C14 C13 -0.2(6)
N1 C9 C14 C13 -180.0(3)
O2 C13 C14 C9 -179.8(4)
C12 C13 C14 C9 1.3(6)
C8 O3 C17 C18 178.3(3)
O3 C17 C18 C20 63.5(5)
O3 C17 C18 C19 -175.3(4)
